data_7003421
loop_
_publ_author_name
'Dillon, Keith B.'
'Goeta, Andr\'es E.'
'Howard, Judith A. K.'
'Monks, Philippa K.'
'Shepherd, Helena J.'
'Thompson, Amber L.'

_publ_section_title
;
 Alkyl and aryl dicationic derivatives of cyclic triphosphenium ions
;
_journal_issue 9
_journal_name_full 'Dalton Transactions'
_journal_page_first 1144
_journal_page_last 1149
_journal_paper_doi 10.1039/b716027e
_journal_year 2008
_chemical_formula_moiety 'C13 H31 P3, Al Cl4, Cl'
_chemical_formula_sum 'C13 H31 Al Cl5 P3'
_chemical_formula_weight 484.52
_chemical_melting_point ?
_space_group_IT_number 9
_symmetry_cell_setting monoclinic
_symmetry_space_group_name_Hall 'C -2yc'
_symmetry_space_group_name_H-M 'C 1 c 1'
_atom_sites_solution_hydrogens geom
_atom_sites_solution_primary direct
_atom_sites_solution_secondary difmap
_cell_angle_alpha 90.00
_cell_angle_beta 90.5020(10)
_cell_angle_gamma 90.00
_cell_formula_units_Z 4
_cell_length_a 10.3722(3)
_cell_length_b 25.1650(8)
_cell_length_c 8.8229(3)
_cell_measurement_reflns_used 8175
_cell_measurement_temperature 120(2)
_cell_measurement_theta_max 31.250
_cell_measurement_theta_min 2.820
_cell_volume 2302.83(13)
_computing_cell_refinement 'SAINT v6.45A (Bruker, 2003)'
_computing_data_collection 'SMART v5.630 (Bruker, 2003)'
_computing_data_reduction 'SAINT v6.45A (Bruker, 2003)'
_computing_molecular_graphics 'Bruker SHELXTL'
_computing_publication_material 'Bruker SHELXTL'
_computing_structure_refinement 'SHELXL-97 (Sheldrick, 1997)'
_computing_structure_solution 'SHELXS-97 (Sheldrick, 1990)'
_diffrn_ambient_temperature 120(2)
_diffrn_detector_area_resol_mean 8
_diffrn_measured_fraction_theta_full 1.000
_diffrn_measured_fraction_theta_max 1.000
_diffrn_measurement_device_type 'Bruker SMART 1K CCD area detector'
_diffrn_measurement_method \w-scans
_diffrn_radiation_monochromator graphite
_diffrn_radiation_source 'fine-focus sealed tube'
_diffrn_radiation_type MoK\a
_diffrn_radiation_wavelength 0.71073
_diffrn_reflns_av_R_equivalents 0.0302
_diffrn_reflns_av_sigmaI/netI 0.0382
_diffrn_reflns_limit_h_max 15
_diffrn_reflns_limit_h_min -15
_diffrn_reflns_limit_k_max 37
_diffrn_reflns_limit_k_min -37
_diffrn_reflns_limit_l_max 12
_diffrn_reflns_limit_l_min -12
_diffrn_reflns_number 19257
_diffrn_reflns_theta_full 31.52
_diffrn_reflns_theta_max 31.52
_diffrn_reflns_theta_min 1.62
_exptl_absorpt_coefficient_mu 0.872
_exptl_absorpt_correction_T_max 0.881
_exptl_absorpt_correction_T_min 0.754
_exptl_absorpt_correction_type multi-scan
_exptl_absorpt_process_details
;
SADABS v.2.10 (Bruker,2003) was used for absorption correction.
R(int) was 0.0464 before and 0.0311 after correction.
The Ratio of minimum to maximum transmission is 0.831035.
The \l/2 correction factor is 0.0000
;
_exptl_crystal_colour colourless
_exptl_crystal_density_diffrn 1.398
_exptl_crystal_description Block
_exptl_crystal_F_000 1008
_exptl_crystal_size_max 0.25
_exptl_crystal_size_mid 0.2
_exptl_crystal_size_min 0.15
_refine_diff_density_max 0.445
_refine_diff_density_min -0.281
_refine_diff_density_rms 0.071
_refine_ls_abs_structure_details 'Flack H D (1983), Acta Cryst. A39, 876-881'
_refine_ls_abs_structure_Flack 0.00(8)
_refine_ls_extinction_method none
_refine_ls_goodness_of_fit_ref 1.071
_refine_ls_hydrogen_treatment riding
_refine_ls_matrix_type full
_refine_ls_number_parameters 205
_refine_ls_number_reflns 7542
_refine_ls_number_restraints 2
_refine_ls_restrained_S_all 1.071
_refine_ls_R_factor_all 0.0399
_refine_ls_R_factor_gt 0.0331
_refine_ls_shift/su_max 0.001
_refine_ls_shift/su_mean 0.000
_refine_ls_structure_factor_coef Fsqd
_refine_ls_weighting_details
;
calc w=1/[\s^2^(Fo^2^)+(0.0275P)^2^+2.6336P] where P=(Fo^2^+2Fc^2^)/3
;
_refine_ls_weighting_scheme calc
_refine_ls_wR_factor_gt 0.0742
_refine_ls_wR_factor_ref 0.0774
_reflns_number_gt 6799
_reflns_number_total 7542
_reflns_threshold_expression >2sigma(I)
_cod_data_source_file b716027e.txt
_cod_data_source_block 1d
_cod_depositor_comments
;
The following automatic conversions were performed:
'_symmetry_cell_setting' value 'Monoclinic' changed to 'monoclinic'
according to '/home/saulius/struct/CIF-dictionaries/cif_core.dic'
dictionary named 'cif_core.dic' version 2.4.1 from 2010-06-29.

Automatic conversion script
Id: cif_fix_enum 1527 2010-12-29 10:47:43Z saulius 

The following automatic conversions were performed:

'_chemical_melting_point' value 'not measured' was changed to '?' -
the value is undefined or not given.

Automatic conversion script
Id: cif_fix_values 1646 2011-03-28 12:23:43Z adriana 
;
_cod_original_sg_symbol_H-M Cc
_cod_database_code 7003421

loop_
_symmetry_equiv_pos_as_xyz
'x, y, z'
'x, -y, z+1/2'
'x+1/2, y+1/2, z'
'x+1/2, -y+1/2, z+1/2'

loop_
_atom_site_label
_atom_site_type_symbol
_atom_site_fract_x
_atom_site_fract_y
_atom_site_fract_z
_atom_site_U_iso_or_equiv
_atom_site_adp_type
_atom_site_occupancy
_atom_site_symmetry_multiplicity
_atom_site_calc_flag
_atom_site_refinement_flags
_atom_site_disorder_assembly
_atom_site_disorder_group
P3 P 0.19681(5) 0.39862(2) 0.32708(6) 0.01602(10) Uani 1 1 d . . .
P2 P 0.41450(5) 0.39984(2) 0.08174(6) 0.01654(10) Uani 1 1 d . . .
P1 P 0.40361(5) 0.41985(2) 0.32754(6) 0.01641(10) Uani 1 1 d . . .
Cl1 Cl 0.31113(6) 0.54924(2) 0.14622(6) 0.02354(11) Uani 1 1 d . . .
Cl5 Cl 1.09738(6) 0.27676(2) -0.15760(7) 0.02786(12) Uani 1 1 d . . .
Cl3 Cl 0.77695(5) 0.27341(2) -0.28590(7) 0.02529(12) Uani 1 1 d . . .
Cl2 Cl 0.83874(7) 0.30061(3) 0.08913(7) 0.03519(15) Uani 1 1 d . . .
Cl4 Cl 0.92897(7) 0.39417(2) -0.18243(8) 0.03255(14) Uani 1 1 d . . .
Al1 Al 0.91094(7) 0.31117(3) -0.13460(8) 0.02024(14) Uani 1 1 d . . .
C2 C 0.1661(2) 0.37465(9) 0.1353(2) 0.0190(4) Uani 1 1 d . . .
H2A H 0.1887 0.3373 0.1283 0.029 Uiso 1 1 calc R . .
H2B H 0.0753 0.3784 0.1104 0.029 Uiso 1 1 calc R . .
C1 C 0.2470(2) 0.40704(9) 0.0238(3) 0.0193(4) Uani 1 1 d . . .
H1B H 0.2218 0.4441 0.0264 0.029 Uiso 1 1 calc R . .
H1A H 0.2347 0.3938 -0.0786 0.029 Uiso 1 1 calc R . .
C10 C 0.0999(2) 0.45772(9) 0.3557(3) 0.0222(4) Uani 1 1 d . . .
H10A H 0.0813 0.4609 0.4629 0.033 Uiso 1 1 calc R . .
H10B H 0.1502 0.4885 0.3268 0.033 Uiso 1 1 calc R . .
C6 C 0.5157(2) 0.44805(9) -0.0105(3) 0.0239(5) Uani 1 1 d . . .
H6A H 0.5113 0.4426 -0.1193 0.036 Uiso 1 1 calc R . .
H6B H 0.4838 0.4835 0.0108 0.036 Uiso 1 1 calc R . .
C12 C 0.1589(2) 0.34652(9) 0.4602(3) 0.0226(4) Uani 1 1 d . . .
H12A H 0.2172 0.3169 0.4445 0.034 Uiso 1 1 calc R . .
H12B H 0.1728 0.3596 0.5624 0.034 Uiso 1 1 calc R . .
C4 C 0.6234(3) 0.36351(10) 0.4229(3) 0.0281(5) Uani 1 1 d . . .
H4A H 0.6585 0.3309 0.4646 0.042 Uiso 1 1 calc R . .
H4B H 0.6562 0.3675 0.3209 0.042 Uiso 1 1 calc R . .
C3 C 0.4753(2) 0.35898(9) 0.4152(3) 0.0227(4) Uani 1 1 d . . .
H3B H 0.4417 0.3544 0.5167 0.034 Uiso 1 1 calc R . .
H3A H 0.4512 0.3281 0.3558 0.034 Uiso 1 1 calc R . .
C8 C 0.4683(2) 0.33358(9) 0.0342(3) 0.0232(5) Uani 1 1 d . . .
H8B H 0.5557 0.3286 0.0714 0.035 Uiso 1 1 calc R . .
H8A H 0.4137 0.3077 0.0840 0.035 Uiso 1 1 calc R . .
C9 C 0.4643(3) 0.32395(11) -0.1369(3) 0.0333(6) Uani 1 1 d . . .
H9C H 0.5217 0.3483 -0.1860 0.050 Uiso 1 1 calc R . .
H9B H 0.3781 0.3294 -0.1743 0.050 Uiso 1 1 calc R . .
H9A H 0.4907 0.2881 -0.1578 0.050 Uiso 1 1 calc R . .
C13 C 0.0207(3) 0.32697(12) 0.4447(3) 0.0340(6) Uani 1 1 d . . .
H13A H 0.0045 0.3163 0.3418 0.051 Uiso 1 1 calc R . .
H13C H -0.0374 0.3551 0.4714 0.051 Uiso 1 1 calc R . .
H13B H 0.0079 0.2972 0.5110 0.051 Uiso 1 1 calc R . .
C11 C -0.0287(2) 0.45850(10) 0.2661(4) 0.0311(6) Uani 1 1 d . . .
H11B H -0.0113 0.4583 0.1594 0.047 Uiso 1 1 calc R . .
H11C H -0.0761 0.4900 0.2915 0.047 Uiso 1 1 calc R . .
H11A H -0.0785 0.4277 0.2918 0.047 Uiso 1 1 calc R . .
C5 C 0.6699(3) 0.40997(12) 0.5187(4) 0.0371(6) Uani 1 1 d . . .
H5C H 0.7622 0.4091 0.5263 0.056 Uiso 1 1 calc R . .
H5A H 0.6336 0.4075 0.6182 0.056 Uiso 1 1 calc R . .
H5B H 0.6431 0.4427 0.4722 0.056 Uiso 1 1 calc R . .
C7 C 0.6565(3) 0.44373(12) 0.0429(4) 0.0425(8) Uani 1 1 d . . .
H7B H 0.6627 0.4538 0.1477 0.064 Uiso 1 1 calc R . .
H7C H 0.7092 0.4669 -0.0167 0.064 Uiso 1 1 calc R . .
H7A H 0.6856 0.4078 0.0313 0.064 Uiso 1 1 calc R . .

loop_
_atom_site_aniso_label
_atom_site_aniso_U_11
_atom_site_aniso_U_22
_atom_site_aniso_U_33
_atom_site_aniso_U_23
_atom_site_aniso_U_13
_atom_site_aniso_U_12
P3 0.0174(3) 0.0150(2) 0.0156(2) -0.00026(18) 0.00098(19) -0.00095(19)
P2 0.0179(2) 0.0155(2) 0.0162(2) 0.00064(19) 0.00198(19) 0.0014(2)
P1 0.0176(2) 0.0155(2) 0.0161(2) 0.00012(19) -0.00108(19) 0.00045(19)
Cl1 0.0299(3) 0.0223(2) 0.0184(2) 0.00084(19) 0.0006(2) 0.0028(2)
Cl5 0.0221(3) 0.0258(3) 0.0357(3) -0.0011(2) -0.0009(2) 0.0035(2)
Cl3 0.0242(3) 0.0244(3) 0.0272(3) -0.0019(2) -0.0042(2) -0.0023(2)
Cl2 0.0320(3) 0.0510(4) 0.0226(3) 0.0012(3) 0.0029(2) -0.0012(3)
Cl4 0.0399(4) 0.0174(2) 0.0402(4) 0.0003(2) -0.0086(3) 0.0002(2)
Al1 0.0213(3) 0.0177(3) 0.0217(3) -0.0008(2) -0.0014(3) 0.0009(2)
C2 0.0188(10) 0.0202(10) 0.0181(10) -0.0018(7) -0.0018(8) -0.0031(8)
C1 0.0198(10) 0.0211(10) 0.0168(10) 0.0007(8) -0.0018(8) 0.0021(8)
C10 0.0226(11) 0.0179(9) 0.0261(11) -0.0046(8) 0.0001(9) 0.0024(8)
C6 0.0262(12) 0.0204(10) 0.0253(12) 0.0032(9) 0.0059(9) -0.0009(9)
C12 0.0291(12) 0.0199(10) 0.0188(10) 0.0025(8) 0.0016(8) -0.0049(9)
C4 0.0289(13) 0.0286(12) 0.0268(12) -0.0001(9) -0.0070(10) 0.0098(10)
C3 0.0274(12) 0.0201(10) 0.0205(10) 0.0026(8) -0.0039(9) 0.0029(8)
C8 0.0276(12) 0.0176(9) 0.0244(11) 0.0008(8) 0.0031(9) 0.0032(8)
C9 0.0419(16) 0.0320(13) 0.0260(13) -0.0072(10) 0.0029(11) 0.0093(11)
C13 0.0359(15) 0.0375(14) 0.0287(14) 0.0082(11) -0.0005(11) -0.0172(12)
C11 0.0209(12) 0.0248(11) 0.0474(16) -0.0022(11) -0.0049(11) 0.0033(9)
C5 0.0261(13) 0.0384(15) 0.0466(17) -0.0081(13) -0.0095(12) 0.0017(11)
C7 0.0215(13) 0.0317(14) 0.074(2) 0.0169(14) 0.0082(13) 0.0017(10)

loop_
_atom_type_symbol
_atom_type_description
_atom_type_scat_dispersion_real
_atom_type_scat_dispersion_imag
_atom_type_scat_source
C C 0.0033 0.0016 'International Tables Vol C Tables 4.2.6.8 and 6.1.1.4'
H H 0.0000 0.0000 'International Tables Vol C Tables 4.2.6.8 and 6.1.1.4'
Al Al 0.0645 0.0514 'International Tables Vol C Tables 4.2.6.8 and 6.1.1.4'
P P 0.1023 0.0942 'International Tables Vol C Tables 4.2.6.8 and 6.1.1.4'
Cl Cl 0.1484 0.1585 'International Tables Vol C Tables 4.2.6.8 and 6.1.1.4'

loop_
_geom_angle_atom_site_label_1
_geom_angle_atom_site_label_2
_geom_angle_atom_site_label_3
_geom_angle
_geom_angle_site_symmetry_1
_geom_angle_site_symmetry_3
_geom_angle_publ_flag
C12 P3 C10 112.38(12) . . ?
C12 P3 C2 109.04(11) . . ?
C10 P3 C2 107.97(11) . . ?
C12 P3 P1 113.01(9) . . ?
C10 P3 P1 109.90(8) . . ?
C2 P3 P1 104.09(8) . . ?
C6 P2 C8 109.49(11) . . ?
C6 P2 C1 111.39(11) . . ?
C8 P2 C1 108.83(11) . . ?
C6 P2 P1 108.77(8) . . ?
C8 P2 P1 116.88(8) . . ?
C1 P2 P1 101.25(8) . . ?
C3 P1 P3 100.69(8) . . ?
C3 P1 P2 101.21(8) . . ?
P3 P1 P2 90.06(3) . . ?
Cl5 Al1 Cl2 111.33(4) . . ?
Cl5 Al1 Cl4 107.29(4) . . ?
Cl2 Al1 Cl4 109.64(4) . . ?
Cl5 Al1 Cl3 110.18(4) . . ?
Cl2 Al1 Cl3 106.87(4) . . ?
Cl4 Al1 Cl3 111.58(4) . . ?
C1 C2 P3 109.14(15) . . ?
C1 C2 H2A 109.9 . . ?
P3 C2 H2A 109.9 . . ?
C1 C2 H2B 109.9 . . ?
P3 C2 H2B 109.9 . . ?
H2A C2 H2B 108.3 . . ?
C2 C1 P2 107.09(15) . . ?
C2 C1 H1B 110.3 . . ?
P2 C1 H1B 110.3 . . ?
C2 C1 H1A 110.3 . . ?
P2 C1 H1A 110.3 . . ?
H1B C1 H1A 108.6 . . ?
C11 C10 P3 114.58(17) . . ?
C11 C10 H10A 108.6 . . ?
P3 C10 H10A 108.6 . . ?
C11 C10 H10B 108.6 . . ?
P3 C10 H10B 108.6 . . ?
H10A C10 H10B 107.6 . . ?
C7 C6 P2 111.69(18) . . ?
C7 C6 H6A 109.3 . . ?
P2 C6 H6A 109.3 . . ?
C7 C6 H6B 109.3 . . ?
P2 C6 H6B 109.3 . . ?
H6A C6 H6B 107.9 . . ?
C13 C12 P3 112.76(17) . . ?
C13 C12 H12A 109.0 . . ?
P3 C12 H12A 109.0 . . ?
C13 C12 H12B 109.0 . . ?
P3 C12 H12B 109.0 . . ?
H12A C12 H12B 107.8 . . ?
C5 C4 C3 113.1(2) . . ?
C5 C4 H4A 109.0 . . ?
C3 C4 H4A 109.0 . . ?
C5 C4 H4B 109.0 . . ?
C3 C4 H4B 109.0 . . ?
H4A C4 H4B 107.8 . . ?
C4 C3 P1 110.53(17) . . ?
C4 C3 H3B 109.5 . . ?
P1 C3 H3B 109.5 . . ?
C4 C3 H3A 109.5 . . ?
P1 C3 H3A 109.5 . . ?
H3B C3 H3A 108.1 . . ?
C9 C8 P2 111.69(17) . . ?
C9 C8 H8B 109.3 . . ?
P2 C8 H8B 109.3 . . ?
C9 C8 H8A 109.3 . . ?
P2 C8 H8A 109.3 . . ?
H8B C8 H8A 107.9 . . ?
C8 C9 H9C 109.5 . . ?
C8 C9 H9B 109.5 . . ?
H9C C9 H9B 109.5 . . ?
C8 C9 H9A 109.5 . . ?
H9C C9 H9A 109.5 . . ?
H9B C9 H9A 109.5 . . ?
C12 C13 H13A 109.5 . . ?
C12 C13 H13C 109.5 . . ?
H13A C13 H13C 109.5 . . ?
C12 C13 H13B 109.5 . . ?
H13A C13 H13B 109.5 . . ?
H13C C13 H13B 109.5 . . ?
C10 C11 H11B 109.5 . . ?
C10 C11 H11C 109.5 . . ?
H11B C11 H11C 109.5 . . ?
C10 C11 H11A 109.5 . . ?
H11B C11 H11A 109.5 . . ?
H11C C11 H11A 109.5 . . ?
C4 C5 H5C 109.5 . . ?
C4 C5 H5A 109.5 . . ?
H5C C5 H5A 109.5 . . ?
C4 C5 H5B 109.5 . . ?
H5C C5 H5B 109.5 . . ?
H5A C5 H5B 109.5 . . ?
C6 C7 H7B 109.5 . . ?
C6 C7 H7C 109.5 . . ?
H7B C7 H7C 109.5 . . ?
C6 C7 H7A 109.5 . . ?
H7B C7 H7A 109.5 . . ?
H7C C7 H7A 109.5 . . ?

loop_
_geom_bond_atom_site_label_1
_geom_bond_atom_site_label_2
_geom_bond_distance
_geom_bond_site_symmetry_2
_geom_bond_publ_flag
P3 C12 1.806(2) . ?
P3 C10 1.814(2) . ?
P3 C2 1.822(2) . ?
P3 P1 2.2105(8) . ?
P2 C6 1.803(2) . ?
P2 C8 1.809(2) . ?
P2 C1 1.815(2) . ?
P2 P1 2.2302(8) . ?
P1 C3 1.867(2) . ?
Cl5 Al1 2.1302(9) . ?
Cl3 Al1 2.1411(9) . ?
Cl2 Al1 2.1340(9) . ?
Cl4 Al1 2.1393(9) . ?
C2 C1 1.533(3) . ?
C2 H2A 0.9700 . ?
C2 H2B 0.9700 . ?
C1 H1B 0.9700 . ?
C1 H1A 0.9700 . ?
C10 C11 1.545(4) . ?
C10 H10A 0.9700 . ?
C10 H10B 0.9700 . ?
C6 C7 1.535(4) . ?
C6 H6A 0.9700 . ?
C6 H6B 0.9700 . ?
C12 C13 1.520(4) . ?
C12 H12A 0.9700 . ?
C12 H12B 0.9700 . ?
C4 C5 1.519(4) . ?
C4 C3 1.541(4) . ?
C4 H4A 0.9700 . ?
C4 H4B 0.9700 . ?
C3 H3B 0.9700 . ?
C3 H3A 0.9700 . ?
C8 C9 1.529(4) . ?
C8 H8B 0.9700 . ?
C8 H8A 0.9700 . ?
C9 H9C 0.9600 . ?
C9 H9B 0.9600 . ?
C9 H9A 0.9600 . ?
C13 H13A 0.9600 . ?
C13 H13C 0.9600 . ?
C13 H13B 0.9600 . ?
C11 H11B 0.9600 . ?
C11 H11C 0.9600 . ?
C11 H11A 0.9600 . ?
C5 H5C 0.9600 . ?
C5 H5A 0.9600 . ?
C5 H5B 0.9600 . ?
C7 H7B 0.9600 . ?
C7 H7C 0.9600 . ?
C7 H7A 0.9600 . ?
